data_7130635
loop_
_publ_author_name
'Gorgas, Nikolaus'
'White, Andrew J. P.'
'Crimmin, Mark Richard'

_publ_section_title
;
 Diverse Reactivity of an Iron--Aluminium Complex with Substituted
 Pyridines
;
_journal_name_full 'Chemical Communications'
_journal_paper_doi 10.1039/D2CC04498F
_journal_year 2022
_chemical_formula_moiety 'C39 H67 Al Fe N3 P3'
_chemical_formula_sum 'C39 H67 Al Fe N3 P3'
_chemical_formula_weight 753.69
_space_group_crystal_system monoclinic
_space_group_IT_number 14
_space_group_name_Hall '-P 2ybc'
_space_group_name_H-M_alt 'P 1 21/c 1'
_atom_sites_solution_hydrogens mixed
_audit_creation_method SHELXL-2018/3
_audit_update_record
;
2022-08-09 deposited with the CCDC.	2022-08-31 downloaded from the CCDC.
;
_cell_angle_alpha 90
_cell_angle_beta 99.8760(12)
_cell_angle_gamma 90
_cell_formula_units_Z 4
_cell_length_a 14.6040(2)
_cell_length_b 16.8168(2)
_cell_length_c 17.4073(2)
_cell_measurement_reflns_used 5304
_cell_measurement_temperature 173(2)
_cell_measurement_theta_max 72.9940
_cell_measurement_theta_min 3.6590
_cell_volume 4211.75(9)
_computing_cell_refinement 'CrysAlisPro, Rigaku OD'
_computing_data_collection 'CrysAlisPro, Rigaku OD'
_computing_data_reduction 'CrysAlisPro, Rigaku OD'
_computing_molecular_graphics 'Bruker SHELXTL'
_computing_publication_material 'CIFTAB-2014 (Sheldrick, 2017)'
_computing_structure_refinement 'SHELXL-2018/3 (Sheldrick, 2018)'
_computing_structure_solution 'SHELXS-2014 (Sheldrick, 2017)'
_diffrn_ambient_temperature 173(2)
_diffrn_detector_area_resol_mean 10.4115
_diffrn_measured_fraction_theta_full 0.984
_diffrn_measured_fraction_theta_max 0.949
_diffrn_measurement_device_type 'Agilent Xcalibur PX Ultra A'
_diffrn_measurement_method 'omega scans'
_diffrn_radiation_type CuK\a
_diffrn_radiation_wavelength 1.54184
_diffrn_reflns_av_R_equivalents 0.0357
_diffrn_reflns_av_unetI/netI 0.0527
_diffrn_reflns_Laue_measured_fraction_full 0.984
_diffrn_reflns_Laue_measured_fraction_max 0.949
_diffrn_reflns_limit_h_max 17
_diffrn_reflns_limit_h_min -16
_diffrn_reflns_limit_k_max 12
_diffrn_reflns_limit_k_min -20
_diffrn_reflns_limit_l_max 21
_diffrn_reflns_limit_l_min -21
_diffrn_reflns_number 14131
_diffrn_reflns_point_group_measured_fraction_full 0.984
_diffrn_reflns_point_group_measured_fraction_max 0.949
_diffrn_reflns_theta_full 67.684
_diffrn_reflns_theta_max 73.458
_diffrn_reflns_theta_min 3.681
_diffrn_source 'Enhance Ultra (Cu) X-ray Source'
_exptl_absorpt_coefficient_mu 4.362
_exptl_absorpt_correction_T_max 0.752
_exptl_absorpt_correction_T_min 0.437
_exptl_absorpt_correction_type analytical
_exptl_absorpt_process_details
; 
CrysAlisPro 1.171.38.46 (Rigaku Oxford Diffraction, 2015) 
Analytical numeric absorption correction using a multifaceted crystal 
model based on expressions derived by R.C. Clark & J.S. Reid. 
(Clark, R. C. & Reid, J. S. (1995). Acta Cryst. A51, 887-897) 
Empirical absorption correction using spherical harmonics, 
implemented in SCALE3 ABSPACK scaling algorithm. 
;
_exptl_crystal_colour Yellow
_exptl_crystal_density_diffrn 1.189
_exptl_crystal_description plates
_exptl_crystal_F_000 1624
_exptl_crystal_size_max 0.341
_exptl_crystal_size_mid 0.229
_exptl_crystal_size_min 0.091
_refine_diff_density_max 0.349
_refine_diff_density_min -0.265
_refine_diff_density_rms 0.052
_refine_ls_extinction_method none
_refine_ls_goodness_of_fit_ref 1.031
_refine_ls_hydrogen_treatment mixed
_refine_ls_matrix_type full
_refine_ls_number_parameters 455
_refine_ls_number_reflns 8033
_refine_ls_number_restraints 0
_refine_ls_restrained_S_all 1.031
_refine_ls_R_factor_all 0.0521
_refine_ls_R_factor_gt 0.0385
_refine_ls_shift/su_max 0.001
_refine_ls_shift/su_mean 0.000
_refine_ls_structure_factor_coef Fsqd
_refine_ls_weighting_details 'w=1/[\s^2^(Fo^2^)+(0.0415P)^2^+0.2557P] where P=(Fo^2^+2Fc^2^)/3'
_refine_ls_weighting_scheme calc
_refine_ls_wR_factor_gt 0.0893
_refine_ls_wR_factor_ref 0.0968
_reflns_Friedel_coverage 0.000
_reflns_number_gt 6502
_reflns_number_total 8033
_reflns_threshold_expression 'I > 2\s(I)'
_cod_data_source_file d2cc04498f6.cif
_cod_data_source_block 6
_cod_original_cell_volume 4211.74(10)
_cod_original_sg_symbol_H-M 'P 21/c'
_cod_database_code 7130635
_shelx_shelxl_version_number 2018/3
_shelx_space_group_comment
; 
The symmetry employed for this shelxl refinement is uniquely defined 
by the following loop, which should always be used as a source of 
symmetry information in preference to the above space-group names. 
They are only intended as comments. 
;

loop_
_space_group_symop_operation_xyz
'x, y, z'
'-x, y+1/2, -z+1/2'
'-x, -y, -z'
'x, -y-1/2, z-1/2'

loop_
_atom_site_label
_atom_site_type_symbol
_atom_site_fract_x
_atom_site_fract_y
_atom_site_fract_z
_atom_site_U_iso_or_equiv
_atom_site_adp_type
_atom_site_occupancy
_atom_site_site_symmetry_order
_atom_site_calc_flag
_atom_site_refinement_flags_posn
_atom_site_refinement_flags_adp
_atom_site_refinement_flags_occupancy
_atom_site_disorder_assembly
_atom_site_disorder_group
Fe1 Fe 0.75175(2) 0.63392(2) 0.68018(2) 0.02027(9) Uani 1 1 d . . . . .
Al1 Al 0.75891(4) 0.49958(4) 0.71572(3) 0.02035(13) Uani 1 1 d . . . . .
H1A H 0.7485(18) 0.6010(16) 0.7574(15) 0.030(7) Uiso 1 1 d . . . . .
H1B H 0.831(2) 0.5761(17) 0.6736(16) 0.042(8) Uiso 1 1 d . . . . .
H1C H 0.6845(18) 0.5708(16) 0.6487(15) 0.031(7) Uiso 1 1 d . . . . .
N1 N 0.69050(13) 0.44762(11) 0.78095(10) 0.0249(4) Uani 1 1 d . . . . .
C1 C 0.74477(17) 0.37800(14) 0.81523(13) 0.0276(5) Uani 1 1 d . . . . .
C2 C 0.75565(17) 0.31813(14) 0.75183(14) 0.0299(5) Uani 1 1 d . . . . .
H2A H 0.752957 0.263456 0.764981 0.036 Uiso 1 1 calc R U . . .
C3 C 0.76885(17) 0.33534(14) 0.67820(14) 0.0292(5) Uani 1 1 d . . . . .
N3 N 0.77363(13) 0.41165(11) 0.64961(11) 0.0252(4) Uani 1 1 d . . . . .
C4 C 0.69797(19) 0.33600(15) 0.87627(15) 0.0361(6) Uani 1 1 d . . . . .
H4A H 0.728036 0.284503 0.889355 0.054 Uiso 1 1 calc R U . . .
H4B H 0.632016 0.327690 0.855219 0.054 Uiso 1 1 calc R U . . .
H4C H 0.703892 0.368929 0.923316 0.054 Uiso 1 1 calc R U . . .
C5 C 0.7801(2) 0.26623(16) 0.62475(17) 0.0438(7) Uani 1 1 d . . . . .
H5A H 0.733091 0.269934 0.577411 0.066 Uiso 1 1 calc R U . . .
H5B H 0.772263 0.216097 0.651594 0.066 Uiso 1 1 calc R U . . .
H5C H 0.842244 0.267942 0.610696 0.066 Uiso 1 1 calc R U . . .
C6 C 0.61901(16) 0.47942(13) 0.81788(13) 0.0261(5) Uani 1 1 d . . . . .
C7 C 0.52560(17) 0.47019(15) 0.78159(14) 0.0323(5) Uani 1 1 d . . . . .
C8 C 0.45453(19) 0.50435(17) 0.81506(17) 0.0417(7) Uani 1 1 d . . . . .
H8A H 0.391995 0.497987 0.789664 0.050 Uiso 1 1 calc R U . . .
C9 C 0.4722(2) 0.54703(18) 0.88376(17) 0.0453(7) Uani 1 1 d . . . . .
C10 C 0.5636(2) 0.55464(17) 0.91981(16) 0.0411(6) Uani 1 1 d . . . . .
H10A H 0.577042 0.582976 0.967637 0.049 Uiso 1 1 calc R U . . .
C11 C 0.63718(19) 0.52215(15) 0.88842(14) 0.0327(5) Uani 1 1 d . . . . .
C12 C 0.50221(19) 0.42627(18) 0.70567(16) 0.0397(6) Uani 1 1 d . . . . .
H12A H 0.514567 0.460525 0.663065 0.060 Uiso 1 1 calc R U . . .
H12B H 0.436346 0.411425 0.696778 0.060 Uiso 1 1 calc R U . . .
H12C H 0.540450 0.378185 0.707614 0.060 Uiso 1 1 calc R U . . .
C13 C 0.3948(3) 0.5864(2) 0.9180(2) 0.0706(12) Uani 1 1 d . . . . .
H13A H 0.411669 0.587985 0.974901 0.106 Uiso 1 1 calc R U . . .
H13B H 0.337207 0.555932 0.903315 0.106 Uiso 1 1 calc R U . . .
H13C H 0.385401 0.640714 0.897734 0.106 Uiso 1 1 calc R U . . .
C14 C 0.73530(19) 0.53601(16) 0.92896(14) 0.0366(6) Uani 1 1 d . . . . .
H14A H 0.764973 0.484830 0.944331 0.055 Uiso 1 1 calc R U . . .
H14B H 0.734795 0.568738 0.975469 0.055 Uiso 1 1 calc R U . . .
H14C H 0.770108 0.563501 0.893519 0.055 Uiso 1 1 calc R U . . .
C15 C 0.78553(17) 0.41840(14) 0.56983(13) 0.0264(5) Uani 1 1 d . . . . .
C16 C 0.87479(16) 0.41923(14) 0.55002(13) 0.0271(5) Uani 1 1 d . . . . .
C17 C 0.88448(17) 0.42299(15) 0.47193(14) 0.0313(5) Uani 1 1 d . . . . .
H17A H 0.945127 0.422857 0.459072 0.038 Uiso 1 1 calc R U . . .
C18 C 0.80802(18) 0.42695(16) 0.41216(14) 0.0341(6) Uani 1 1 d . . . . .
C19 C 0.72011(19) 0.42741(17) 0.43273(14) 0.0374(6) Uani 1 1 d . . . . .
H19A H 0.667081 0.431209 0.392794 0.045 Uiso 1 1 calc R U . . .
C20 C 0.70740(18) 0.42247(17) 0.51029(14) 0.0344(6) Uani 1 1 d . . . . .
C21 C 0.95933(18) 0.41750(18) 0.61299(15) 0.0383(6) Uani 1 1 d . . . . .
H21A H 0.964077 0.467829 0.641789 0.057 Uiso 1 1 calc R U . . .
H21B H 1.015019 0.410095 0.589385 0.057 Uiso 1 1 calc R U . . .
H21C H 0.953980 0.373468 0.648827 0.057 Uiso 1 1 calc R U . . .
C22 C 0.8188(2) 0.4327(2) 0.32741(15) 0.0486(7) Uani 1 1 d . . . . .
H22A H 0.845538 0.484499 0.317852 0.073 Uiso 1 1 calc R U . . .
H22B H 0.757869 0.427068 0.294148 0.073 Uiso 1 1 calc R U . . .
H22C H 0.860153 0.390283 0.315342 0.073 Uiso 1 1 calc R U . . .
C23 C 0.61114(18) 0.4210(2) 0.53002(16) 0.0476(8) Uani 1 1 d . . . . .
H23A H 0.598046 0.367920 0.548630 0.071 Uiso 1 1 calc R U . . .
H23B H 0.565758 0.433952 0.483400 0.071 Uiso 1 1 calc R U . . .
H23C H 0.606861 0.460266 0.570872 0.071 Uiso 1 1 calc R U . . .
C24 C 0.84639(17) 0.40623(13) 0.84305(12) 0.0258(5) Uani 1 1 d . . . . .
N25 N 0.86843(13) 0.46629(11) 0.79748(10) 0.0245(4) Uani 1 1 d . . . . .
C26 C 0.95355(16) 0.49805(14) 0.80829(13) 0.0259(5) Uani 1 1 d . . . . .
H26A H 0.966655 0.537888 0.773027 0.031 Uiso 1 1 calc R U . . .
C27 C 1.02338(17) 0.47568(16) 0.86831(14) 0.0327(5) Uani 1 1 d . . . . .
C28 C 1.00160(18) 0.41406(16) 0.91500(14) 0.0357(6) Uani 1 1 d . . . . .
H28A H 1.047397 0.397175 0.957361 0.043 Uiso 1 1 calc R U . . .
C29 C 0.91611(18) 0.37593(15) 0.90275(13) 0.0321(5) Uani 1 1 d . . . . .
C30 C 1.1161(2) 0.51731(19) 0.88085(17) 0.0462(7) Uani 1 1 d . . . . .
H30A H 1.126627 0.542893 0.932200 0.069 Uiso 1 1 calc R U . . .
H30B H 1.116426 0.557683 0.840306 0.069 Uiso 1 1 calc R U . . .
H30C H 1.165431 0.478452 0.878221 0.069 Uiso 1 1 calc R U . . .
C31 C 0.9024(2) 0.30567(18) 0.95320(17) 0.0473(7) Uani 1 1 d . . . . .
H31A H 0.854890 0.318436 0.984795 0.071 Uiso 1 1 calc R U . . .
H31B H 0.961073 0.293233 0.987552 0.071 Uiso 1 1 calc R U . . .
H31C H 0.882227 0.259634 0.920068 0.071 Uiso 1 1 calc R U . . .
P32 P 0.85814(4) 0.71625(4) 0.73540(3) 0.02830(13) Uani 1 1 d . . . . .
C33 C 0.96983(19) 0.71515(18) 0.70136(17) 0.0440(7) Uani 1 1 d . . . . .
H33A H 0.995155 0.661052 0.705338 0.066 Uiso 1 1 calc R U . . .
H33B H 1.013223 0.751115 0.733602 0.066 Uiso 1 1 calc R U . . .
H33C H 0.960973 0.732687 0.646899 0.066 Uiso 1 1 calc R U . . .
C34 C 0.8983(2) 0.70306(16) 0.84073(14) 0.0392(6) Uani 1 1 d . . . . .
H34A H 0.845968 0.710411 0.868481 0.059 Uiso 1 1 calc R U . . .
H34B H 0.946700 0.742349 0.859139 0.059 Uiso 1 1 calc R U . . .
H34C H 0.923766 0.649385 0.850666 0.059 Uiso 1 1 calc R U . . .
C35 C 0.8391(2) 0.82459(16) 0.73597(17) 0.0427(6) Uani 1 1 d . . . . .
H35A H 0.824755 0.844093 0.682198 0.064 Uiso 1 1 calc R U . . .
H35B H 0.895406 0.850858 0.763070 0.064 Uiso 1 1 calc R U . . .
H35C H 0.787068 0.836424 0.762954 0.064 Uiso 1 1 calc R U . . .
P36 P 0.62963(4) 0.70076(3) 0.70035(3) 0.02532(13) Uani 1 1 d . . . . .
C37 C 0.6266(2) 0.72727(17) 0.80209(14) 0.0401(6) Uani 1 1 d . . . . .
H37A H 0.631621 0.678926 0.833974 0.060 Uiso 1 1 calc R U . . .
H37B H 0.567854 0.754230 0.805261 0.060 Uiso 1 1 calc R U . . .
H37C H 0.678631 0.762813 0.821386 0.060 Uiso 1 1 calc R U . . .
C38 C 0.59546(19) 0.79656(15) 0.65252(15) 0.0359(6) Uani 1 1 d . . . . .
H38A H 0.647067 0.834328 0.664270 0.054 Uiso 1 1 calc R U . . .
H38B H 0.541106 0.817619 0.671854 0.054 Uiso 1 1 calc R U . . .
H38C H 0.580028 0.788683 0.595996 0.054 Uiso 1 1 calc R U . . .
C39 C 0.51824(19) 0.65017(17) 0.67606(17) 0.0415(6) Uani 1 1 d . . . . .
H39A H 0.505972 0.637868 0.620204 0.062 Uiso 1 1 calc R U . . .
H39B H 0.468892 0.684681 0.688811 0.062 Uiso 1 1 calc R U . . .
H39C H 0.519895 0.600738 0.706069 0.062 Uiso 1 1 calc R U . . .
P40 P 0.74870(4) 0.66859(4) 0.55893(3) 0.02627(13) Uani 1 1 d . . . . .
C41 C 0.7642(2) 0.77285(16) 0.53163(15) 0.0379(6) Uani 1 1 d . . . . .
H41A H 0.719543 0.806438 0.552681 0.057 Uiso 1 1 calc R U . . .
H41B H 0.753734 0.777560 0.474685 0.057 Uiso 1 1 calc R U . . .
H41C H 0.827557 0.790068 0.553006 0.057 Uiso 1 1 calc R U . . .
C42 C 0.6421(2) 0.64540(18) 0.49081(14) 0.0412(6) Uani 1 1 d . . . . .
H42A H 0.629714 0.588199 0.492261 0.062 Uiso 1 1 calc R U . . .
H42B H 0.649634 0.660723 0.437926 0.062 Uiso 1 1 calc R U . . .
H42C H 0.590021 0.674844 0.505756 0.062 Uiso 1 1 calc R U . . .
C43 C 0.8355(2) 0.62462(17) 0.50765(16) 0.0425(7) Uani 1 1 d . . . . .
H43A H 0.897852 0.639898 0.533865 0.064 Uiso 1 1 calc R U . . .
H43B H 0.825550 0.643808 0.453700 0.064 Uiso 1 1 calc R U . . .
H43C H 0.829722 0.566563 0.507885 0.064 Uiso 1 1 calc R U . . .

loop_
_atom_site_aniso_label
_atom_site_aniso_U_11
_atom_site_aniso_U_22
_atom_site_aniso_U_33
_atom_site_aniso_U_23
_atom_site_aniso_U_13
_atom_site_aniso_U_12
Fe1 0.02394(18) 0.01887(17) 0.01811(15) 0.00130(13) 0.00390(12) 0.00063(14)
Al1 0.0226(3) 0.0190(3) 0.0199(3) 0.0011(2) 0.0050(2) -0.0001(2)
N1 0.0280(10) 0.0242(10) 0.0240(9) 0.0045(7) 0.0090(7) 0.0012(8)
C1 0.0336(13) 0.0216(11) 0.0289(11) 0.0042(9) 0.0094(9) 0.0012(9)
C2 0.0370(13) 0.0179(11) 0.0363(12) -0.0002(9) 0.0109(10) -0.0020(9)
C3 0.0336(13) 0.0226(11) 0.0327(12) -0.0053(10) 0.0092(10) -0.0031(9)
N3 0.0294(10) 0.0230(10) 0.0246(9) -0.0020(7) 0.0087(8) -0.0008(8)
C4 0.0430(15) 0.0286(13) 0.0397(13) 0.0089(11) 0.0157(11) 0.0017(11)
C5 0.066(2) 0.0251(13) 0.0439(15) -0.0055(12) 0.0189(14) -0.0043(13)
C6 0.0280(12) 0.0228(11) 0.0301(11) 0.0053(9) 0.0122(9) -0.0003(9)
C7 0.0308(13) 0.0322(13) 0.0358(12) 0.0089(10) 0.0117(10) -0.0026(10)
C8 0.0299(14) 0.0454(16) 0.0532(16) 0.0182(14) 0.0173(12) 0.0054(12)
C9 0.0480(17) 0.0459(17) 0.0495(16) 0.0149(13) 0.0296(14) 0.0148(13)
C10 0.0561(18) 0.0383(15) 0.0343(13) 0.0027(11) 0.0232(13) 0.0074(13)
C11 0.0425(15) 0.0299(13) 0.0281(11) 0.0035(10) 0.0128(10) 0.0053(11)
C12 0.0297(13) 0.0472(16) 0.0424(14) -0.0005(12) 0.0066(11) -0.0092(12)
C13 0.070(2) 0.081(3) 0.072(2) 0.018(2) 0.044(2) 0.038(2)
C14 0.0477(16) 0.0360(14) 0.0263(11) -0.0032(10) 0.0068(11) 0.0028(12)
C15 0.0302(12) 0.0258(12) 0.0245(11) -0.0038(9) 0.0081(9) -0.0033(9)
C16 0.0297(12) 0.0244(11) 0.0278(11) -0.0004(9) 0.0067(9) 0.0063(9)
C17 0.0313(13) 0.0319(13) 0.0331(12) -0.0020(10) 0.0125(10) 0.0042(10)
C18 0.0394(14) 0.0402(14) 0.0240(11) -0.0047(10) 0.0088(10) 0.0017(11)
C19 0.0334(13) 0.0512(17) 0.0266(12) -0.0084(11) 0.0020(10) -0.0048(12)
C20 0.0309(13) 0.0447(15) 0.0284(12) -0.0088(11) 0.0069(10) -0.0047(11)
C21 0.0286(13) 0.0530(17) 0.0339(13) 0.0026(12) 0.0070(10) 0.0078(12)
C22 0.0484(17) 0.070(2) 0.0294(13) -0.0023(13) 0.0125(12) 0.0018(15)
C23 0.0281(14) 0.081(2) 0.0335(13) -0.0097(14) 0.0038(11) -0.0115(14)
C24 0.0354(13) 0.0207(11) 0.0228(10) 0.0013(9) 0.0091(9) 0.0061(9)
N25 0.0272(10) 0.0228(9) 0.0232(9) 0.0005(7) 0.0039(7) 0.0026(8)
C26 0.0264(12) 0.0261(12) 0.0247(10) -0.0002(9) 0.0033(9) 0.0011(9)
C27 0.0306(13) 0.0367(14) 0.0299(12) -0.0038(10) 0.0022(10) 0.0052(10)
C28 0.0375(14) 0.0390(14) 0.0280(12) 0.0027(11) -0.0012(10) 0.0118(11)
C29 0.0394(14) 0.0324(13) 0.0254(11) 0.0051(10) 0.0081(10) 0.0100(11)
C30 0.0349(15) 0.0516(18) 0.0463(15) 0.0000(13) -0.0092(12) -0.0008(13)
C31 0.0537(18) 0.0462(17) 0.0419(15) 0.0220(13) 0.0076(13) 0.0096(14)
P32 0.0302(3) 0.0246(3) 0.0288(3) 0.0006(2) 0.0015(2) -0.0037(2)
C33 0.0342(15) 0.0472(17) 0.0502(16) 0.0054(13) 0.0063(12) -0.0098(12)
C34 0.0469(16) 0.0360(14) 0.0306(12) -0.0031(11) -0.0047(11) -0.0031(12)
C35 0.0510(17) 0.0255(13) 0.0473(15) 0.0000(11) -0.0043(13) -0.0055(12)
P36 0.0288(3) 0.0237(3) 0.0243(3) 0.0011(2) 0.0067(2) 0.0038(2)
C37 0.0531(17) 0.0388(15) 0.0305(12) -0.0016(11) 0.0126(12) 0.0135(13)
C38 0.0381(14) 0.0301(13) 0.0400(14) 0.0070(11) 0.0086(11) 0.0073(11)
C39 0.0361(15) 0.0377(15) 0.0505(16) 0.0002(12) 0.0070(12) 0.0008(12)
P40 0.0328(3) 0.0257(3) 0.0214(3) 0.0044(2) 0.0076(2) 0.0013(2)
C41 0.0504(16) 0.0330(14) 0.0329(12) 0.0102(11) 0.0151(11) 0.0018(12)
C42 0.0490(16) 0.0485(17) 0.0236(11) 0.0053(11) -0.0008(11) -0.0047(13)
C43 0.0560(18) 0.0389(15) 0.0383(14) 0.0054(12) 0.0247(13) 0.0067(13)

loop_
_atom_type_symbol
_atom_type_description
_atom_type_scat_dispersion_real
_atom_type_scat_dispersion_imag
_atom_type_scat_source
C C 0.0181 0.0091 'International Tables Vol C Tables 4.2.6.8 and 6.1.1.4'
H H 0.0000 0.0000 'International Tables Vol C Tables 4.2.6.8 and 6.1.1.4'
Al Al 0.2130 0.2455 'International Tables Vol C Tables 4.2.6.8 and 6.1.1.4'
Fe Fe -1.1336 3.1974 'International Tables Vol C Tables 4.2.6.8 and 6.1.1.4'
N N 0.0311 0.0180 'International Tables Vol C Tables 4.2.6.8 and 6.1.1.4'
P P 0.2955 0.4335 'International Tables Vol C Tables 4.2.6.8 and 6.1.1.4'

loop_
_geom_angle_atom_site_label_1
_geom_angle_atom_site_label_2
_geom_angle_atom_site_label_3
_geom_angle
_geom_angle_site_symmetry_1
_geom_angle_site_symmetry_3
_geom_angle_publ_flag
P32 Fe1 P40 98.73(3) . . ?
P32 Fe1 P36 98.17(3) . . ?
P40 Fe1 P36 97.82(3) . . ?
P32 Fe1 Al1 120.07(3) . . ?
P40 Fe1 Al1 120.40(3) . . ?
P36 Fe1 Al1 117.03(3) . . ?
N1 Al1 N3 97.61(9) . . ?
N1 Al1 N25 83.29(8) . . ?
N3 Al1 N25 93.01(8) . . ?
N1 Al1 Fe1 127.76(7) . . ?
N3 Al1 Fe1 126.39(6) . . ?
N25 Al1 Fe1 116.48(6) . . ?
C6 N1 C1 119.94(17) . . ?
C6 N1 Al1 127.91(15) . . ?
C1 N1 Al1 108.18(14) . . ?
N1 C1 C2 110.24(19) . . ?
N1 C1 C4 111.88(19) . . ?
C2 C1 C4 108.2(2) . . ?
N1 C1 C24 107.48(18) . . ?
C2 C1 C24 102.42(18) . . ?
C4 C1 C24 116.2(2) . . ?
C3 C2 C1 126.3(2) . . ?
C2 C3 N3 124.1(2) . . ?
C2 C3 C5 117.6(2) . . ?
N3 C3 C5 118.3(2) . . ?
C3 N3 C15 116.37(19) . . ?
C3 N3 Al1 118.97(15) . . ?
C15 N3 Al1 124.60(15) . . ?
C11 C6 C7 118.0(2) . . ?
C11 C6 N1 122.9(2) . . ?
C7 C6 N1 119.0(2) . . ?
C8 C7 C6 119.9(3) . . ?
C8 C7 C12 119.7(2) . . ?
C6 C7 C12 120.3(2) . . ?
C9 C8 C7 122.2(3) . . ?
C8 C9 C10 117.6(2) . . ?
C8 C9 C13 121.7(3) . . ?
C10 C9 C13 120.6(3) . . ?
C9 C10 C11 122.3(3) . . ?
C10 C11 C6 119.9(3) . . ?
C10 C11 C14 119.4(2) . . ?
C6 C11 C14 120.7(2) . . ?
C16 C15 C20 119.3(2) . . ?
C16 C15 N3 120.7(2) . . ?
C20 C15 N3 120.0(2) . . ?
C17 C16 C15 119.6(2) . . ?
C17 C16 C21 120.3(2) . . ?
C15 C16 C21 120.1(2) . . ?
C18 C17 C16 122.0(2) . . ?
C19 C18 C17 117.8(2) . . ?
C19 C18 C22 120.4(2) . . ?
C17 C18 C22 121.8(2) . . ?
C18 C19 C20 122.0(2) . . ?
C19 C20 C15 119.3(2) . . ?
C19 C20 C23 120.4(2) . . ?
C15 C20 C23 120.2(2) . . ?
N25 C24 C29 118.9(2) . . ?
N25 C24 C1 110.79(19) . . ?
C29 C24 C1 130.2(2) . . ?
C26 N25 C24 121.6(2) . . ?
C26 N25 Al1 126.22(15) . . ?
C24 N25 Al1 112.21(16) . . ?
N25 C26 C27 123.1(2) . . ?
C26 C27 C28 115.7(2) . . ?
C26 C27 C30 120.8(2) . . ?
C28 C27 C30 123.6(2) . . ?
C29 C28 C27 123.1(2) . . ?
C28 C29 C24 117.4(2) . . ?
C28 C29 C31 118.6(2) . . ?
C24 C29 C31 123.9(3) . . ?
C33 P32 C34 99.89(14) . . ?
C33 P32 C35 98.94(14) . . ?
C34 P32 C35 97.84(13) . . ?
C33 P32 Fe1 117.33(10) . . ?
C34 P32 Fe1 116.40(9) . . ?
C35 P32 Fe1 122.27(10) . . ?
C39 P36 C37 99.74(14) . . ?
C39 P36 C38 98.14(13) . . ?
C37 P36 C38 100.03(12) . . ?
C39 P36 Fe1 116.32(9) . . ?
C37 P36 Fe1 115.82(9) . . ?
C38 P36 Fe1 122.82(9) . . ?
C43 P40 C42 100.45(14) . . ?
C43 P40 C41 97.64(12) . . ?
C42 P40 C41 99.46(13) . . ?
C43 P40 Fe1 117.61(9) . . ?
C42 P40 Fe1 116.35(9) . . ?
C41 P40 Fe1 121.40(9) . . ?

loop_
_geom_bond_atom_site_label_1
_geom_bond_atom_site_label_2
_geom_bond_distance
_geom_bond_site_symmetry_2
_geom_bond_publ_flag
Fe1 P32 2.1777(7) . ?
Fe1 P40 2.1827(6) . ?
Fe1 P36 2.1868(7) . ?
Fe1 Al1 2.3400(7) . ?
Al1 N1 1.8547(18) . ?
Al1 N3 1.9083(19) . ?
Al1 N25 2.029(2) . ?
N1 C6 1.421(3) . ?
N1 C1 1.481(3) . ?
C1 C2 1.522(3) . ?
C1 C4 1.531(3) . ?
C1 C24 1.554(3) . ?
C2 C3 1.360(3) . ?
C3 N3 1.382(3) . ?
C3 C5 1.515(3) . ?
N3 C15 1.433(3) . ?
C6 C11 1.408(3) . ?
C6 C7 1.410(3) . ?
C7 C8 1.398(4) . ?
C7 C12 1.501(4) . ?
C8 C9 1.381(4) . ?
C9 C10 1.381(4) . ?
C9 C13 1.517(4) . ?
C10 C11 1.397(4) . ?
C11 C14 1.503(4) . ?
C15 C16 1.405(3) . ?
C15 C20 1.405(3) . ?
C16 C17 1.392(3) . ?
C16 C21 1.504(3) . ?
C17 C18 1.391(4) . ?
C18 C19 1.391(4) . ?
C18 C22 1.514(3) . ?
C19 C20 1.396(3) . ?
C20 C23 1.503(4) . ?
C24 N25 1.357(3) . ?
C24 C29 1.419(3) . ?
N25 C26 1.336(3) . ?
C26 C27 1.381(3) . ?
C27 C28 1.387(4) . ?
C27 C30 1.506(4) . ?
C28 C29 1.387(4) . ?
C29 C31 1.506(4) . ?
P32 C33 1.828(3) . ?
P32 C34 1.840(3) . ?
P32 C35 1.843(3) . ?
P36 C39 1.820(3) . ?
P36 C37 1.834(2) . ?
P36 C38 1.843(3) . ?
P40 C43 1.828(3) . ?
P40 C42 1.829(3) . ?
P40 C41 1.841(3) . ?
